data_7130478
loop_
_publ_author_name
'Blasi, Delia'
'Nicolai, Valentina'
'Gomila, Rosa M.'
'Mercandelli, Pierluigi'
'Frontera, Antonio'
'Carlucci, Lucia'

_publ_section_title
;
 Unprecedented {dz2-CuIIO4}&#x22EF;\p-hole interactions: the case of a
 cocrystal of a Cu(ii) bis-\b-diketonate complex with
 1,4-diiodotetrafluoro-benzene
;
_journal_name_full 'Chemical Communications'
_journal_paper_doi 10.1039/D2CC03457C
_journal_year 2022
_chemical_formula_moiety 'C23 H21 Cu N3 O4, C6 F4 I2'
_chemical_formula_sum 'C29 H21 Cu F4 I2 N3 O4'
_chemical_formula_weight 868.83
_chemical_name_systematic bis(1-(4-pyridyl)butane-1,3-dionato)(pyridine)copper(II)1,4-diiodo-2,3,5,6-tetrafluorobenzene
_space_group_crystal_system monoclinic
_space_group_IT_number 14
_space_group_name_Hall '-P 2ybc'
_space_group_name_H-M_alt 'P 1 21/c 1'
_atom_sites_solution_hydrogens geom
_atom_sites_solution_primary direct
_atom_sites_solution_secondary difmap
_audit_creation_method SHELXL-2014/7
_audit_update_record
;
2022-06-15 deposited with the CCDC.	2022-07-27 downloaded from the CCDC.
;
_cell_angle_alpha 90
_cell_angle_beta 101.3540(10)
_cell_angle_gamma 90
_cell_formula_units_Z 4
_cell_length_a 11.3975(12)
_cell_length_b 13.8907(14)
_cell_length_c 18.5409(19)
_cell_measurement_reflns_used 9878
_cell_measurement_temperature 150(2)
_cell_measurement_theta_max 31.208
_cell_measurement_theta_min 2.241
_cell_volume 2877.9(5)
_computing_structure_refinement SHELXL-2014/7
_computing_structure_solution SIR-2014
_diffrn_ambient_temperature 150(2)
_diffrn_measured_fraction_theta_full 1.000
_diffrn_measured_fraction_theta_max 0.999
_diffrn_measurement_details
;
A full sphere of reciprocal space was scanned by 0.5\% \w steps,
collecting 4 sets of 360 frames each, at 10 s exposure, keeping the detector
at \q = 30\% and at 5.0 cm from the sample.
;
_diffrn_measurement_device_type 'Bruker APEX II'
_diffrn_measurement_method '\w scans'
_diffrn_radiation_monochromator graphite
_diffrn_radiation_source 'sealed tube'
_diffrn_radiation_type MoK\a
_diffrn_radiation_wavelength 0.71073
_diffrn_reflns_av_R_equivalents 0.0233
_diffrn_reflns_av_unetI/netI 0.0173
_diffrn_reflns_Laue_measured_fraction_full 1.000
_diffrn_reflns_Laue_measured_fraction_max 0.999
_diffrn_reflns_limit_h_max 15
_diffrn_reflns_limit_h_min -15
_diffrn_reflns_limit_k_max 19
_diffrn_reflns_limit_k_min -19
_diffrn_reflns_limit_l_max 25
_diffrn_reflns_limit_l_min -25
_diffrn_reflns_number 42950
_diffrn_reflns_point_group_measured_fraction_full 1.000
_diffrn_reflns_point_group_measured_fraction_max 0.999
_diffrn_reflns_theta_full 25.240
_diffrn_reflns_theta_max 29.835
_diffrn_reflns_theta_min 1.822
_exptl_absorpt_coefficient_mu 2.972
_exptl_absorpt_correction_T_max 0.8190
_exptl_absorpt_correction_T_min 0.7010
_exptl_absorpt_correction_type multi-scan
_exptl_absorpt_process_details SADABS-2012/1
_exptl_crystal_colour green
_exptl_crystal_density_diffrn 2.005
_exptl_crystal_description polyhedral
_exptl_crystal_F_000 1676
_exptl_crystal_size_max 0.255
_exptl_crystal_size_mid 0.200
_exptl_crystal_size_min 0.070
_refine_diff_density_max 0.867
_refine_diff_density_min -0.904
_refine_diff_density_rms 0.099
_refine_ls_extinction_method none
_refine_ls_goodness_of_fit_ref 1.192
_refine_ls_hydrogen_treatment constr
_refine_ls_matrix_type full
_refine_ls_number_parameters 390
_refine_ls_number_reflns 8257
_refine_ls_number_restraints 0
_refine_ls_restrained_S_all 1.192
_refine_ls_R_factor_all 0.0328
_refine_ls_R_factor_gt 0.0279
_refine_ls_shift/su_max 0.002
_refine_ls_shift/su_mean 0.000
_refine_ls_structure_factor_coef Fsqd
_refine_ls_weighting_details 'w=1/[\s^2^(Fo^2^)+(0.0209P)^2^+4.2182P] where P=(Fo^2^+2Fc^2^)/3'
_refine_ls_weighting_scheme calc
_refine_ls_wR_factor_gt 0.0619
_refine_ls_wR_factor_ref 0.0635
_reflns_Friedel_coverage 0.000
_reflns_number_gt 7450
_reflns_number_total 8257
_reflns_threshold_expression 'I > 2\s(I)'
_cod_data_source_file d2cc03457c2.cif
_cod_data_source_block 1004
_cod_original_sg_symbol_H-M 'P 21/c'
_cod_database_code 7130478
_shelx_shelxl_version_number 2014/7
_shelx_space_group_comment
;
The symmetry employed for this shelxl refinement is uniquely defined
by the following loop, which should always be used as a source of
symmetry information in preference to the above space-group names.
They are only intended as comments.
;
_shelx_estimated_absorpt_t_min 0.518
_shelx_estimated_absorpt_t_max 0.819

loop_
_space_group_symop_operation_xyz
'x, y, z'
'-x, y+1/2, -z+1/2'
'-x, -y, -z'
'x, -y-1/2, z-1/2'

loop_
_atom_site_label
_atom_site_type_symbol
_atom_site_fract_x
_atom_site_fract_y
_atom_site_fract_z
_atom_site_U_iso_or_equiv
_atom_site_adp_type
_atom_site_occupancy
_atom_site_site_symmetry_order
_atom_site_calc_flag
_atom_site_refinement_flags_posn
_atom_site_refinement_flags_adp
_atom_site_refinement_flags_occupancy
_atom_site_disorder_assembly
_atom_site_disorder_group
Cu1 Cu 0.26438(3) 0.37489(2) 0.50879(2) 0.01806(6) Uani 1 1 d . . . . .
C1 C 0.4405(2) 0.3358(3) 0.32931(16) 0.0338(7) Uani 1 1 d . . . . .
H1 H 0.4964 0.2859 0.3522 0.051 Uiso 1 1 calc R U . . .
H2 H 0.4830 0.3972 0.3299 0.051 Uiso 1 1 calc R U . . .
H3 H 0.4068 0.3176 0.2784 0.051 Uiso 1 1 calc R U . . .
C2 C 0.3410(2) 0.3460(2) 0.37159(14) 0.0227(5) Uani 1 1 d . . . . .
C3 C 0.2234(2) 0.3516(2) 0.33149(14) 0.0274(6) Uani 1 1 d . . . . .
H4 H 0.2122 0.3508 0.2793 0.033 Uiso 1 1 calc R U . . .
C4 C 0.1218(2) 0.35824(17) 0.36219(13) 0.0177(4) Uani 1 1 d . . . . .
C5 C 0.0017(2) 0.36430(17) 0.31215(13) 0.0173(4) Uani 1 1 d . . . . .
C6 C -0.1013(2) 0.3556(2) 0.34151(14) 0.0244(5) Uani 1 1 d . . . . .
H5 H -0.0956 0.3474 0.3929 0.029 Uiso 1 1 calc R U . . .
C7 C -0.2121(2) 0.3592(2) 0.29493(15) 0.0285(6) Uani 1 1 d . . . . .
H6 H -0.2814 0.3529 0.3158 0.034 Uiso 1 1 calc R U . . .
C8 C -0.1281(2) 0.3810(2) 0.19481(15) 0.0286(6) Uani 1 1 d . . . . .
H7 H -0.1371 0.3904 0.1433 0.034 Uiso 1 1 calc R U . . .
C9 C -0.0132(2) 0.3785(2) 0.23648(14) 0.0239(5) Uani 1 1 d . . . . .
H8 H 0.0542 0.3863 0.2140 0.029 Uiso 1 1 calc R U . . .
C10 C 0.0890(2) 0.3719(2) 0.69011(15) 0.0307(6) Uani 1 1 d . . . . .
H9 H 0.0474 0.3100 0.6814 0.046 Uiso 1 1 calc R U . . .
H10 H 0.0324 0.4243 0.6739 0.046 Uiso 1 1 calc R U . . .
H11 H 0.1224 0.3791 0.7427 0.046 Uiso 1 1 calc R U . . .
C11 C 0.1882(2) 0.37557(19) 0.64770(14) 0.0212(5) Uani 1 1 d . . . . .
C12 C 0.3050(2) 0.3900(2) 0.68651(14) 0.0265(6) Uani 1 1 d . . . . .
H12 H 0.3157 0.4026 0.7377 0.032 Uiso 1 1 calc R U . . .
C13 C 0.4069(2) 0.38735(17) 0.65571(13) 0.0185(5) Uani 1 1 d . . . . .
C14 C 0.5281(2) 0.39396(18) 0.70563(13) 0.0186(4) Uani 1 1 d . . . . .
C15 C 0.6308(2) 0.3942(2) 0.67586(15) 0.0313(6) Uani 1 1 d . . . . .
H13 H 0.6248 0.3909 0.6241 0.038 Uiso 1 1 calc R U . . .
C16 C 0.7428(3) 0.3992(3) 0.72243(17) 0.0346(7) Uani 1 1 d . . . . .
H14 H 0.8119 0.3996 0.7010 0.042 Uiso 1 1 calc R U . . .
C17 C 0.6593(2) 0.4037(2) 0.82404(15) 0.0288(6) Uani 1 1 d . . . . .
H15 H 0.6680 0.4073 0.8760 0.035 Uiso 1 1 calc R U . . .
C18 C 0.5444(2) 0.3993(2) 0.78180(14) 0.0238(5) Uani 1 1 d . . . . .
H16 H 0.4770 0.3998 0.8049 0.029 Uiso 1 1 calc R U . . .
C19 C 0.1447(2) 0.5803(2) 0.47694(14) 0.0243(5) Uani 1 1 d . . . . .
H17 H 0.0751 0.5412 0.4652 0.029 Uiso 1 1 calc R U . . .
C20 C 0.1314(2) 0.6795(2) 0.47183(15) 0.0274(6) Uani 1 1 d . . . . .
H18 H 0.0543 0.7076 0.4578 0.033 Uiso 1 1 calc R U . . .
C21 C 0.2324(3) 0.7366(2) 0.48755(15) 0.0288(6) Uani 1 1 d . . . . .
H19 H 0.2262 0.8047 0.4843 0.035 Uiso 1 1 calc R U . . .
C22 C 0.3432(2) 0.6924(2) 0.50818(15) 0.0273(6) Uani 1 1 d . . . . .
H20 H 0.4143 0.7297 0.5188 0.033 Uiso 1 1 calc R U . . .
C23 C 0.3482(2) 0.5930(2) 0.51296(14) 0.0238(5) Uani 1 1 d . . . . .
H21 H 0.4241 0.5631 0.5278 0.029 Uiso 1 1 calc R U . . .
N1 N -0.2269(2) 0.37098(18) 0.22233(13) 0.0274(5) Uani 1 1 d . . . . .
N2 N 0.7579(2) 0.40334(18) 0.79571(13) 0.0277(5) Uani 1 1 d . . . . .
N3 N 0.25119(18) 0.53703(17) 0.49767(11) 0.0215(4) Uani 1 1 d . . . . .
O1 O 0.37140(16) 0.34962(15) 0.44107(10) 0.0242(4) Uani 1 1 d . . . . .
O2 O 0.12145(16) 0.35922(14) 0.43107(10) 0.0228(4) Uani 1 1 d . . . . .
O3 O 0.15839(16) 0.36330(14) 0.57870(9) 0.0224(4) Uani 1 1 d . . . . .
O4 O 0.40700(15) 0.37707(14) 0.58714(9) 0.0214(4) Uani 1 1 d . . . . .
C24 C 0.1524(2) 0.11539(17) 0.46271(13) 0.0191(5) Uani 1 1 d . . . . .
C25 C 0.2587(2) 0.10807(19) 0.43691(13) 0.0202(5) Uani 1 1 d . . . . .
C26 C 0.3695(2) 0.11353(18) 0.48346(14) 0.0197(5) Uani 1 1 d . . . . .
C27 C 0.3789(2) 0.12526(18) 0.55853(14) 0.0193(5) Uani 1 1 d . . . . .
C28 C 0.2734(2) 0.13322(19) 0.58445(13) 0.0213(5) Uani 1 1 d . . . . .
C29 C 0.1630(2) 0.12865(18) 0.53776(14) 0.0187(4) Uani 1 1 d . . . . .
F1 F 0.25616(14) 0.09638(13) 0.36445(8) 0.0296(4) Uani 1 1 d . . . . .
F2 F 0.46825(13) 0.10745(12) 0.45424(9) 0.0271(3) Uani 1 1 d . . . . .
F3 F 0.27622(14) 0.14553(13) 0.65696(8) 0.0299(4) Uani 1 1 d . . . . .
F4 F 0.06472(13) 0.13869(12) 0.56713(9) 0.0254(3) Uani 1 1 d . . . . .
I1 I -0.01489(2) 0.10624(2) 0.39211(2) 0.02098(4) Uani 1 1 d . . . . .
I2 I 0.54783(2) 0.12918(2) 0.62979(2) 0.02121(4) Uani 1 1 d . . . . .

loop_
_atom_site_aniso_label
_atom_site_aniso_U_11
_atom_site_aniso_U_22
_atom_site_aniso_U_33
_atom_site_aniso_U_23
_atom_site_aniso_U_13
_atom_site_aniso_U_12
Cu1 0.01237(13) 0.02770(16) 0.01320(13) -0.00013(11) 0.00028(10) -0.00071(11)
C1 0.0203(13) 0.060(2) 0.0227(13) -0.0001(13) 0.0077(10) 0.0060(13)
C2 0.0171(11) 0.0319(14) 0.0194(11) -0.0010(10) 0.0043(9) 0.0019(10)
C3 0.0182(12) 0.0475(17) 0.0150(11) -0.0008(11) 0.0000(9) 0.0017(11)
C4 0.0167(11) 0.0203(11) 0.0145(10) -0.0024(8) -0.0010(8) -0.0016(8)
C5 0.0153(10) 0.0201(11) 0.0141(10) -0.0021(8) -0.0030(8) -0.0012(8)
C6 0.0191(12) 0.0348(14) 0.0188(12) 0.0018(10) 0.0023(9) 0.0012(10)
C7 0.0174(12) 0.0420(16) 0.0249(13) 0.0052(11) 0.0011(10) 0.0006(11)
C8 0.0236(13) 0.0432(17) 0.0160(12) 0.0008(11) -0.0030(10) 0.0012(11)
C9 0.0186(12) 0.0358(15) 0.0157(11) 0.0004(10) -0.0002(9) 0.0006(10)
C10 0.0190(12) 0.0522(19) 0.0214(13) 0.0016(12) 0.0053(10) -0.0013(12)
C11 0.0168(11) 0.0292(13) 0.0174(11) 0.0006(9) 0.0025(9) 0.0004(9)
C12 0.0184(12) 0.0445(16) 0.0158(11) -0.0032(10) 0.0012(9) 0.0016(11)
C13 0.0154(11) 0.0213(11) 0.0166(11) 0.0004(9) -0.0018(8) 0.0042(8)
C14 0.0161(11) 0.0212(11) 0.0177(11) -0.0002(9) 0.0009(9) 0.0022(9)
C15 0.0177(12) 0.0575(19) 0.0175(12) -0.0007(12) 0.0007(10) 0.0015(12)
C16 0.0182(13) 0.057(2) 0.0287(15) -0.0032(13) 0.0050(11) -0.0003(12)
C17 0.0237(13) 0.0420(16) 0.0179(12) -0.0012(11) -0.0028(10) -0.0012(11)
C18 0.0181(11) 0.0352(14) 0.0175(11) -0.0006(10) 0.0025(9) 0.0006(10)
C19 0.0163(11) 0.0333(14) 0.0224(12) -0.0006(10) 0.0016(9) -0.0013(10)
C20 0.0205(12) 0.0360(15) 0.0245(13) 0.0023(11) 0.0018(10) 0.0058(11)
C21 0.0339(15) 0.0262(14) 0.0246(13) 0.0027(10) 0.0019(11) 0.0009(11)
C22 0.0232(13) 0.0334(15) 0.0246(13) 0.0021(11) 0.0027(10) -0.0068(11)
C23 0.0159(11) 0.0331(14) 0.0219(12) 0.0015(10) 0.0025(9) -0.0012(10)
N1 0.0186(10) 0.0358(13) 0.0242(11) 0.0000(9) -0.0043(9) 0.0008(9)
N2 0.0191(10) 0.0363(13) 0.0244(11) 0.0006(9) -0.0037(9) 0.0010(9)
N3 0.0155(10) 0.0299(12) 0.0187(10) 0.0006(8) 0.0025(8) -0.0006(8)
O1 0.0163(8) 0.0393(11) 0.0166(8) -0.0017(7) 0.0022(7) 0.0010(7)
O2 0.0178(8) 0.0333(10) 0.0170(8) -0.0011(7) 0.0030(7) -0.0028(7)
O3 0.0153(8) 0.0355(10) 0.0155(8) 0.0004(7) 0.0013(6) -0.0030(7)
O4 0.0133(8) 0.0371(10) 0.0113(7) -0.0002(7) -0.0034(6) 0.0013(7)
C24 0.0172(11) 0.0208(12) 0.0172(11) 0.0005(9) -0.0017(9) -0.0008(9)
C25 0.0194(11) 0.0260(12) 0.0137(10) -0.0013(9) 0.0000(9) 0.0000(9)
C26 0.0181(11) 0.0230(12) 0.0189(11) -0.0006(9) 0.0057(9) -0.0008(9)
C27 0.0136(10) 0.0228(12) 0.0205(11) -0.0024(9) 0.0010(9) -0.0001(9)
C28 0.0231(12) 0.0257(12) 0.0152(11) -0.0005(9) 0.0045(9) 0.0005(10)
C29 0.0148(10) 0.0216(11) 0.0196(11) 0.0006(9) 0.0027(9) 0.0009(8)
F1 0.0235(8) 0.0519(10) 0.0129(7) -0.0053(7) 0.0022(6) -0.0012(7)
F2 0.0155(7) 0.0442(10) 0.0225(8) -0.0055(7) 0.0059(6) -0.0024(6)
F3 0.0249(8) 0.0508(10) 0.0134(7) -0.0031(7) 0.0022(6) 0.0026(7)
F4 0.0178(7) 0.0356(9) 0.0242(8) 0.0002(6) 0.0075(6) 0.0032(6)
I1 0.01533(7) 0.02514(8) 0.02045(8) -0.00064(6) -0.00142(6) -0.00011(6)
I2 0.01598(7) 0.02738(9) 0.01839(8) -0.00038(6) -0.00121(6) -0.00114(6)

loop_
_atom_type_symbol
_atom_type_description
_atom_type_scat_dispersion_real
_atom_type_scat_dispersion_imag
_atom_type_scat_source
C C 0.0033 0.0016 'International Tables Vol C Tables 4.2.6.8 and 6.1.1.4'
H H 0.0000 0.0000 'International Tables Vol C Tables 4.2.6.8 and 6.1.1.4'
N N 0.0061 0.0033 'International Tables Vol C Tables 4.2.6.8 and 6.1.1.4'
O O 0.0106 0.0060 'International Tables Vol C Tables 4.2.6.8 and 6.1.1.4'
F F 0.0171 0.0103 'International Tables Vol C Tables 4.2.6.8 and 6.1.1.4'
Cu Cu 0.3201 1.2651 'International Tables Vol C Tables 4.2.6.8 and 6.1.1.4'
I I -0.4742 1.8119 'International Tables Vol C Tables 4.2.6.8 and 6.1.1.4'

loop_
_geom_angle_atom_site_label_1
_geom_angle_atom_site_label_2
_geom_angle_atom_site_label_3
_geom_angle
_geom_angle_site_symmetry_1
_geom_angle_site_symmetry_3
_geom_angle_publ_flag
O1 Cu1 O2 92.37(7) . . ?
O1 Cu1 O3 164.84(9) . . ?
O1 Cu1 O4 86.98(7) . . ?
O1 Cu1 N3 99.17(8) . . ?
O2 Cu1 O3 86.87(7) . . ?
O2 Cu1 O4 174.51(8) . . ?
O2 Cu1 N3 90.73(8) . . ?
O3 Cu1 O4 92.33(7) . . ?
O3 Cu1 N3 95.98(8) . . ?
O4 Cu1 N3 94.75(8) . . ?
O1 C2 C3 125.3(2) . . ?
O1 C2 C1 116.7(2) . . ?
C3 C2 C1 117.9(2) . . ?
C4 C3 C2 125.0(2) . . ?
O2 C4 C3 125.2(2) . . ?
O2 C4 C5 115.8(2) . . ?
C3 C4 C5 118.9(2) . . ?
C6 C5 C9 117.4(2) . . ?
C6 C5 C4 119.4(2) . . ?
C9 C5 C4 123.2(2) . . ?
C7 C6 C5 119.3(2) . . ?
N1 C7 C6 123.6(3) . . ?
N1 C8 C9 124.2(2) . . ?
C8 C9 C5 118.7(2) . . ?
O3 C11 C12 125.3(2) . . ?
O3 C11 C10 116.3(2) . . ?
C12 C11 C10 118.4(2) . . ?
C13 C12 C11 124.9(2) . . ?
O4 C13 C12 125.1(2) . . ?
O4 C13 C14 115.9(2) . . ?
C12 C13 C14 119.0(2) . . ?
C15 C14 C18 116.7(2) . . ?
C15 C14 C13 119.9(2) . . ?
C18 C14 C13 123.4(2) . . ?
C14 C15 C16 119.6(3) . . ?
N2 C16 C15 123.4(3) . . ?
N2 C17 C18 123.6(3) . . ?
C17 C18 C14 119.8(2) . . ?
N3 C19 C20 123.0(2) . . ?
C21 C20 C19 118.8(3) . . ?
C20 C21 C22 118.6(3) . . ?
C23 C22 C21 118.9(3) . . ?
N3 C23 C22 123.0(2) . . ?
C8 N1 C7 116.8(2) . . ?
C17 N2 C16 116.8(2) . . ?
C23 N3 C19 117.7(2) . . ?
C23 N3 Cu1 121.47(18) . . ?
C19 N3 Cu1 120.79(18) . . ?
C2 O1 Cu1 125.63(16) . . ?
C4 O2 Cu1 124.69(16) . . ?
C11 O3 Cu1 125.62(16) . . ?
C13 O4 Cu1 125.20(16) . . ?
C29 C24 C25 116.4(2) . . ?
C29 C24 I1 121.70(18) . . ?
C25 C24 I1 121.89(18) . . ?
F1 C25 C26 117.8(2) . . ?
F1 C25 C24 120.1(2) . . ?
C26 C25 C24 122.1(2) . . ?
F2 C26 C25 118.6(2) . . ?
F2 C26 C27 120.5(2) . . ?
C25 C26 C27 120.9(2) . . ?
C28 C27 C26 117.3(2) . . ?
C28 C27 I2 121.90(18) . . ?
C26 C27 I2 120.81(18) . . ?
F3 C28 C29 118.1(2) . . ?
F3 C28 C27 120.3(2) . . ?
C29 C28 C27 121.7(2) . . ?
F4 C29 C28 118.0(2) . . ?
F4 C29 C24 120.3(2) . . ?
C28 C29 C24 121.7(2) . . ?
C7 N1 I2 122.57(17) . 4.465 ?
C8 N1 I2 120.60(18) . 4.465 ?
N1 I2 C27 178.26(9) 4.666 . ?
C16 N2 I1 123.8(2) . 4.666 ?
C17 N2 I1 119.15(18) . 4.666 ?
N2 I1 C24 179.18(8) 4.465 . ?

loop_
_geom_bond_atom_site_label_1
_geom_bond_atom_site_label_2
_geom_bond_distance
_geom_bond_site_symmetry_2
_geom_bond_publ_flag
Cu1 O1 1.9469(18) . ?
Cu1 O2 1.9631(18) . ?
Cu1 O3 1.9447(18) . ?
Cu1 O4 1.9554(17) . ?
Cu1 N3 2.264(2) . ?
C1 C2 1.506(4) . ?
C2 O1 1.267(3) . ?
C2 C3 1.402(4) . ?
C3 C4 1.390(4) . ?
C4 O2 1.278(3) . ?
C4 C5 1.498(3) . ?
C5 C6 1.393(3) . ?
C5 C9 1.394(3) . ?
C6 C7 1.383(4) . ?
C7 N1 1.333(4) . ?
C8 N1 1.332(4) . ?
C8 C9 1.383(4) . ?
C10 C11 1.500(4) . ?
C11 O3 1.269(3) . ?
C11 C12 1.397(4) . ?
C12 C13 1.391(4) . ?
C13 O4 1.280(3) . ?
C13 C14 1.507(3) . ?
C14 C15 1.389(4) . ?
C14 C18 1.390(3) . ?
C15 C16 1.395(4) . ?
C16 N2 1.337(4) . ?
C17 N2 1.332(4) . ?
C17 C18 1.389(4) . ?
C19 N3 1.341(3) . ?
C19 C20 1.388(4) . ?
C20 C21 1.381(4) . ?
C21 C22 1.388(4) . ?
C22 C23 1.384(4) . ?
C23 N3 1.335(3) . ?
C24 C29 1.385(3) . ?
C24 C25 1.392(3) . ?
C24 I1 2.093(2) . ?
C25 F1 1.348(3) . ?
C25 C26 1.384(3) . ?
C26 F2 1.344(3) . ?
C26 C27 1.385(3) . ?
C27 C28 1.384(3) . ?
C27 I2 2.111(2) . ?
C28 F3 1.349(3) . ?
C28 C29 1.381(3) . ?
C29 F4 1.346(3) . ?
N1 I2 2.793(2) 4.465 ?
N2 I1 2.845(2) 4.666 ?
